data_4324062
loop_
_publ_author_name
'Paul V. Bernhardt'
'Karl A. Byriel'
'Colin H. L. Kennard'
'Philip C. Sharpe'

_publ_contact_author
;
Dr Paul V. Bernhardt
Department of Chemistry
University of Queensland
Brisbane, 4072
Australia
;
_publ_contact_author_email bernhard@chem.chemistry.uq.oz.au
_publ_contact_author_fax '+61 7 3365 4273'
_publ_contact_author_phone '+61 7 3365 4266'
_publ_section_title
;
 The Potentially Hexadentate Isomeric Macrocycles trans- and
 cis-6,13-Diethyl-1,4,8,11-tetraazacyclotetradecane-6,13-diamine and Their
 Cobalt(III) Complexes: Unexpected Conformational Behavior
;
_journal_name_full 'Inorganic Chemistry'
_journal_page_first 2045
_journal_page_last 2052
_journal_paper_doi 10.1021/ic951260y
_journal_volume 35
_journal_year 1996
_chemical_formula_sum 'C14 H34 Cl3 Co N6 O12'
_chemical_formula_weight 643.75
_chemical_name_systematic
;
trans-6,13-diethyl-1,4,8,11-tetraazacyclotetradecane-6,13-diamine 
cobalt(III) perchlorate
;
_space_group_IT_number 15
_symmetry_cell_setting monoclinic
_symmetry_space_group_name_Hall '-C 2yc'
_symmetry_space_group_name_H-M 'C 1 2/c 1'
_atom_sites_solution_hydrogens geom
_atom_sites_solution_primary direct
_atom_sites_solution_secondary difmap
_audit_creation_method SHELXL
_cell_angle_alpha 90.00
_cell_angle_beta 111.96(1)
_cell_angle_gamma 90.00
_cell_formula_units_Z 4
_cell_length_a 14.461(6)
_cell_length_b 11.580(2)
_cell_length_c 15.865(5)
_cell_measurement_reflns_used 25
_cell_measurement_temperature 296
_cell_measurement_theta_max 14
_cell_measurement_theta_min 10
_cell_volume 2464.0(14)
_computing_cell_refinement 'Enraf-Nonius CAD4'
_computing_data_collection 'Enraf-Nonius CAD4 microvax controlled'
_computing_data_reduction 'DIFDAT, XTAL3.2'
_computing_molecular_graphics PLATON
_computing_publication_material SHELXL-93
_computing_structure_refinement SHELXL-93
_computing_structure_solution SHELXS-86
_diffrn_ambient_temperature 296
_diffrn_measurement_device 'Enraf Nonius CAD4-circle diffractometer'
_diffrn_measurement_method '2\q/w scan mode'
_diffrn_radiation_monochromator graphite
_diffrn_radiation_source 'fine-focus sealed tube'
_diffrn_radiation_type MoK\a
_diffrn_radiation_wavelength 0.71073
_diffrn_reflns_av_R_equivalents 0.0477
_diffrn_reflns_av_sigmaI/netI 0.0275
_diffrn_reflns_limit_h_max 17
_diffrn_reflns_limit_h_min 0
_diffrn_reflns_limit_k_max 13
_diffrn_reflns_limit_k_min 0
_diffrn_reflns_limit_l_max 17
_diffrn_reflns_limit_l_min -18
_diffrn_reflns_number 2254
_diffrn_reflns_theta_max 25.00
_diffrn_reflns_theta_min 2.32
_diffrn_standards_decay_% 0
_diffrn_standards_interval_count 250
_diffrn_standards_interval_time 7200
_diffrn_standards_number 3
_exptl_absorpt_coefficient_mu 1.093
_exptl_absorpt_correction_T_max 1.767
_exptl_absorpt_correction_T_min 1.012
_exptl_absorpt_correction_type empirical
_exptl_crystal_colour yellow
_exptl_crystal_density_diffrn 1.735
_exptl_crystal_description prisms
_exptl_crystal_F_000 1336
_exptl_crystal_size_max 0.40
_exptl_crystal_size_mid 0.13
_exptl_crystal_size_min 0.13
_refine_diff_density_max 1.102
_refine_diff_density_min -0.723
_refine_diff_density_rms 0.121
_refine_ls_extinction_method none
_refine_ls_goodness_of_fit_all 1.046
_refine_ls_goodness_of_fit_obs 1.084
_refine_ls_hydrogen_treatment noref
_refine_ls_matrix_type full
_refine_ls_number_parameters 210
_refine_ls_number_reflns 2165
_refine_ls_number_restraints 0
_refine_ls_restrained_S_all 1.046
_refine_ls_restrained_S_obs 1.084
_refine_ls_R_factor_all 0.0755
_refine_ls_R_factor_obs 0.0586
_refine_ls_shift/esd_max 0.000
_refine_ls_shift/esd_mean 0.000
_refine_ls_structure_factor_coef Fsqd
_refine_ls_weighting_details 'w=1/[\s^2^(Fo^2^)+(0.1276P)^2^+2.9964P] where P=(Fo^2^+2Fc^2^)/3'
_refine_ls_weighting_scheme calc
_refine_ls_wR_factor_all 0.1706
_refine_ls_wR_factor_obs 0.1543
_reflns_number_observed 1689
_reflns_number_total 2165
_reflns_observed_criterion >2sigma(I)
_cod_data_source_file ic951260y_2.cif
_cod_data_source_block 891pcs2
_cod_depositor_comments
;
The following automatic conversions were performed:

'_refine_ls_weighting_scheme' value 'calc
w=1/[\s^2^(Fo^2^)+(0.1276P)^2^+2.9964P] where P=(Fo^2^+2Fc^2^)/3' was
changed to 'calc'. New tag '_refine_ls_weighting_details' was
created. The value of the new tag was set to
'w=1/[\s^2^(Fo^2^)+(0.1276P)^2^+2.9964P] where P=(Fo^2^+2Fc^2^)/3'.

Automatic conversion script
Id: cif_fix_values 3143 2015-03-26 13:38:13Z robertas 
;
_cod_database_code 4324062
_cod_database_fobs_code 4324062

loop_
_symmetry_equiv_pos_as_xyz
'x, y, z'
'-x, y, -z+1/2'
'x+1/2, y+1/2, z'
'-x+1/2, y+1/2, -z+1/2'
'-x, -y, -z'
'x, -y, z-1/2'
'-x+1/2, -y+1/2, -z'
'x+1/2, -y+1/2, z-1/2'

loop_
_atom_site_aniso_label
_atom_site_aniso_U_11
_atom_site_aniso_U_22
_atom_site_aniso_U_33
_atom_site_aniso_U_23
_atom_site_aniso_U_13
_atom_site_aniso_U_12
Co 0.0221(4) 0.0282(5) 0.0221(4) -0.0003(3) 0.0118(3) 0.0006(3)
N1 0.042(2) 0.035(2) 0.032(2) 0.000(2) 0.015(2) 0.001(2)
N2 0.027(2) 0.041(2) 0.033(2) -0.002(2) 0.016(2) 0.0008(15)
N3 0.027(2) 0.034(2) 0.031(2) -0.0020(15) 0.0138(14) 0.0023(14)
C1 0.050(3) 0.059(3) 0.062(3) -0.028(3) 0.038(3) -0.009(2)
C2 0.036(2) 0.034(2) 0.036(2) -0.007(2) 0.016(2) 0.003(2)
C3 0.079(4) 0.028(2) 0.040(3) 0.000(2) 0.011(3) 0.017(2)
C4 0.063(5) 0.044(4) 0.031(3) 0.004(3) 0.021(4) -0.004(3)
C5 0.059(5) 0.051(5) 0.044(4) 0.001(4) 0.035(4) -0.015(4)
C6 0.058(3) 0.040(3) 0.046(3) -0.015(2) 0.025(2) -0.001(2)
C7 0.102(5) 0.062(4) 0.084(5) -0.032(4) 0.050(4) -0.037(4)
Cl1 0.0332(6) 0.0493(7) 0.0410(7) 0.0080(5) 0.0130(5) 0.0041(5)
O11 0.049(3) 0.059(4) 0.069(4) 0.026(3) 0.020(3) 0.015(3)
O12 0.036(2) 0.077(4) 0.101(5) 0.009(3) 0.022(3) 0.006(2)
O13 0.080(4) 0.118(5) 0.040(3) 0.009(3) 0.026(3) 0.023(3)
O14 0.070(4) 0.069(3) 0.077(4) -0.017(3) 0.008(3) 0.007(3)
Cl2 0.0474(10) 0.0421(10) 0.0710(13) 0.000 0.0182(9) 0.000
O21 0.061(6) 0.098(12) 0.075(7) -0.014(7) 0.021(5) -0.029(6)
O22 0.173(21) 0.081(10) 0.276(30) 0.020(17) 0.192(22) 0.026(14)
O23 0.068(7) 0.255(21) 0.063(7) -0.028(10) 0.006(5) -0.018(10)
O24 0.092(9) 0.080(7) 0.232(30) 0.081(12) 0.003(16) -0.031(9)

loop_
_atom_site_label
_atom_site_type_symbol
_atom_site_fract_x
_atom_site_fract_y
_atom_site_fract_z
_atom_site_U_iso_or_equiv
_atom_site_thermal_displace_type
_atom_site_occupancy
_atom_site_calc_flag
_atom_site_refinement_flags
_atom_site_disorder_group
Co Co 0.2500 0.7500 0.0000 0.0231(3) Uani 1 d S .
N1 N 0.2034(3) 0.8873(3) -0.0752(2) 0.0360(8) Uani 1 d . .
H1 H 0.1357(3) 0.8820(3) -0.1000(2) 0.047 Uiso 1 d R .
N2 N 0.1605(3) 0.7812(3) 0.0636(3) 0.0320(8) Uani 1 d . .
H2 H 0.0973(3) 0.7865(3) 0.0215(3) 0.042 Uiso 1 d R .
N3 N 0.3372(2) 0.8586(3) 0.0883(2) 0.0299(8) Uani 1 d . .
H3A H 0.3623(2) 0.8275(3) 0.1444(2) 0.039 Uiso 1 d R .
H3B H 0.3875(2) 0.8829(3) 0.0724(2) 0.039 Uiso 1 d R .
C1 C 0.1866(4) 0.8942(5) 0.1105(4) 0.0520(14) Uani 1 d . .
H1A H 0.2128(4) 0.8821(5) 0.1757(4) 0.068 Uiso 1 d R .
H1B H 0.1276(4) 0.9424(5) 0.0947(4) 0.068 Uiso 1 d R .
C2 C 0.2655(3) 0.9532(4) 0.0833(3) 0.0345(10) Uani 1 d . .
C3 C 0.2262(5) 0.9901(4) -0.0158(3) 0.0522(14) Uani 1 d . .
H3C H 0.1665(5) 1.0365(4) -0.0291(3) 0.068 Uiso 1 d R .
H3D H 0.2759(5) 1.0366(4) -0.0274(3) 0.068 Uiso 1 d R .
C4 C 0.2363(6) 0.8819(6) -0.1531(5) 0.045(2) Uani 0.79(2) d P 1
H4A H 0.2379(6) 0.9584(6) -0.1774(5) 0.059 Uiso 0.79(2) d PR 1
H4B H 0.1901(6) 0.8344(6) -0.2007(5) 0.059 Uiso 0.79(2) d PR 1
C5 C 0.3372(7) 0.8264(9) -0.1203(6) 0.047(2) Uani 0.79(2) d P 1
H5A H 0.3558(7) 0.8063(9) -0.1712(6) 0.061 Uiso 0.79(2) d PR 1
H5B H 0.3853(7) 0.8818(9) -0.0827(6) 0.061 Uiso 0.79(2) d PR 1
C4' C 0.2927(17) 0.9063(18) -0.1124(16) 0.025(6) Uiso 0.21(2) d P 2
H4'1 H 0.2672(17) 0.9541(18) -0.1664(16) 0.033 Uiso 0.21(2) d PR 2
H4'2 H 0.3508(17) 0.9444(18) -0.0692(16) 0.033 Uiso 0.21(2) d PR 2
C5' C 0.3174(25) 0.7913(27) -0.1407(21) 0.035(8) Uiso 0.21(2) d P 2
H5'1 H 0.3757(25) 0.8004(27) -0.1564(21) 0.045 Uiso 0.21(2) d PR 2
H5'2 H 0.2635(25) 0.7606(27) -0.1932(21) 0.045 Uiso 0.21(2) d PR 2
C6 C 0.3124(4) 1.0532(4) 0.1481(3) 0.0462(12) Uani 1 d . .
H6A H 0.2600(4) 1.1082(4) 0.1431(3) 0.060 Uiso 1 d R .
H6B H 0.3373(4) 1.0237(4) 0.2098(3) 0.060 Uiso 1 d R .
C7 C 0.3946(6) 1.1183(6) 0.1319(5) 0.078(2) Uani 1 d . .
H7A H 0.4177(6) 1.1791(6) 0.1760(5) 0.102 Uiso 1 d R .
H7B H 0.3709(6) 1.1506(6) 0.0719(5) 0.102 Uiso 1 d R .
H7C H 0.4484(6) 1.0659(6) 0.1389(5) 0.102 Uiso 1 d R .
Cl1 Cl 0.08710(8) 0.30186(11) 0.11984(8) 0.0414(4) Uani 1 d . .
O11 O 0.0362(4) 0.3985(6) 0.0634(4) 0.059(2) Uani 0.920(12) d P 3
O12 O 0.1910(3) 0.3105(5) 0.1426(5) 0.073(2) Uani 0.920(12) d P 3
O13 O 0.0663(5) 0.3072(5) 0.2014(3) 0.079(2) Uani 0.920(12) d P 3
O14 O 0.0493(5) 0.1963(5) 0.0750(4) 0.077(2) Uani 0.920(12) d P 3
O11' O 0.1327(53) 0.3057(52) 0.2100(39) 0.065(18) Uiso 0.080(12) d P 4
O12' O 0.1701(29) 0.2723(32) 0.0875(29) 0.025(11) Uiso 0.080(12) d P 4
O13' O 0.0183(43) 0.3558(52) 0.0425(39) 0.039(15) Uiso 0.080(12) d P 4
O14' O 0.0163(33) 0.2110(38) 0.1035(29) 0.029(11) Uiso 0.080(12) d P 4
Cl2 Cl 0.0000 -0.0605(2) 0.2500 0.0547(5) Uani 1 d S .
O21 O -0.1011(11) -0.1053(17) 0.2175(9) 0.079(5) Uani 0.50 d P .
O22 O 0.0634(16) -0.1289(17) 0.2349(17) 0.145(10) Uani 0.50 d P .
O23 O 0.0198(9) -0.0604(20) 0.3484(8) 0.134(6) Uani 0.50 d P .
O24 O -0.0062(15) 0.0486(11) 0.2158(12) 0.151(12) Uani 0.50 d P .

loop_
_atom_type_symbol
_atom_type_description
_atom_type_scat_dispersion_real
_atom_type_scat_dispersion_imag
_atom_type_scat_source
C C 0.0033 0.0016 'International Tables Vol C Tables 4.2.6.8 and 6.1.1.4'
H H 0.0000 0.0000 'International Tables Vol C Tables 4.2.6.8 and 6.1.1.4'
Cl Cl 0.1484 0.1585 'International Tables Vol C Tables 4.2.6.8 and 6.1.1.4'
N N 0.0061 0.0033 'International Tables Vol C Tables 4.2.6.8 and 6.1.1.4'
O O 0.0106 0.0060 'International Tables Vol C Tables 4.2.6.8 and 6.1.1.4'
Co Co 0.3494 0.9721 'International Tables Vol C Tables 4.2.6.8 and 6.1.1.4'

loop_
_geom_angle_atom_site_label_1
_geom_angle_atom_site_label_2
_geom_angle_atom_site_label_3
_geom_angle
_geom_angle_site_symmetry_1
_geom_angle_site_symmetry_3
_geom_angle_publ_flag
N2 Co N2 180.0 . 7_565 ?
N2 Co N1 91.2(2) . . yes
N2 Co N1 88.8(2) 7_565 . ?
N2 Co N1 88.8(2) . 7_565 ?
N2 Co N1 91.2(2) 7_565 7_565 ?
N1 Co N1 180.0 . 7_565 ?
N2 Co N3 83.37(15) . . yes
N2 Co N3 96.63(15) 7_565 . ?
N1 Co N3 84.1(2) . . yes
N1 Co N3 95.9(2) 7_565 . ?
N2 Co N3 96.63(15) . 7_565 ?
N2 Co N3 83.37(15) 7_565 7_565 ?
N1 Co N3 95.9(2) . 7_565 ?
N1 Co N3 84.1(2) 7_565 7_565 ?
N3 Co N3 180.0 . 7_565 ?
C3 N1 C4 120.1(5) . . yes
C3 N1 C4' 96.0(9) . . yes
C3 N1 Co 108.8(3) . . yes
C4 N1 Co 109.3(3) . . yes
C4' N1 Co 101.1(7) . . yes
C5' N2 C1 99.0(13) 7_565 . ?
C1 N2 C5 118.6(5) . 7_565 ?
C5' N2 Co 111.0(13) 7_565 . ?
C1 N2 Co 109.3(3) . . yes
C5 N2 Co 106.3(4) 7_565 . ?
C2 N3 Co 100.7(2) . . yes
N2 C1 C2 109.3(3) . . yes
N3 C2 C3 104.2(3) . . yes
N3 C2 C1 103.6(4) . . yes
C3 C2 C1 112.9(4) . . yes
N3 C2 C6 113.3(4) . . yes
C3 C2 C6 112.6(4) . . yes
C1 C2 C6 109.9(4) . . yes
N1 C3 C2 110.0(4) . . yes
N1 C4 C5 107.7(6) . . yes
C4 C5 N2 111.0(6) . 7_565 ?
C5' C4' N1 107.6(19) . . yes
N2 C5' C4' 105.7(21) 7_565 . ?
C7 C6 C2 116.4(4) . . yes
O11' Cl1 O13' 145.8(38) . . ?
O12 Cl1 O14 111.3(3) . . ?
O11' Cl1 O14' 104.7(31) . . ?
O13' Cl1 O14' 86.7(29) . . ?
O12 Cl1 O13 109.2(4) . . ?
O14 Cl1 O13 108.5(4) . . ?
O12 Cl1 O11 110.4(3) . . ?
O14 Cl1 O11 110.2(4) . . ?
O13 Cl1 O11 107.1(4) . . ?
O11' Cl1 O12' 103.6(32) . . ?
O13' Cl1 O12' 101.4(28) . . ?
O14' Cl1 O12' 112.3(23) . . ?
O22 Cl2 O22 104.9(17) . 2 ?
O22 Cl2 O24 133.7(14) . 2 ?
O22 Cl2 O24 115.9(14) 2 2 ?
O22 Cl2 O24 115.9(14) . . ?
O22 Cl2 O24 133.7(14) 2 . ?
O24 Cl2 O24 44.4(18) 2 . ?
O22 Cl2 O21 113.8(11) . . ?
O22 Cl2 O21 33.1(12) 2 . ?
O24 Cl2 O21 112.3(12) 2 . ?
O24 Cl2 O21 106.4(10) . . ?
O22 Cl2 O21 33.1(12) . 2 ?
O22 Cl2 O21 113.8(11) 2 2 ?
O24 Cl2 O21 106.4(10) 2 2 ?
O24 Cl2 O21 112.3(12) . 2 ?
O21 Cl2 O21 138.2(16) . 2 ?
O22 Cl2 O23 108.9(14) . . ?
O22 Cl2 O23 71.2(12) 2 . ?
O24 Cl2 O23 67.7(10) 2 . ?
O24 Cl2 O23 112.1(15) . . ?
O21 Cl2 O23 98.5(8) . . ?
O21 Cl2 O23 81.6(8) 2 . ?
O22 Cl2 O23 71.2(12) . 2 ?
O22 Cl2 O23 108.9(14) 2 2 ?
O24 Cl2 O23 112.1(15) 2 2 ?
O24 Cl2 O23 67.7(10) . 2 ?
O21 Cl2 O23 81.6(8) . 2 ?
O21 Cl2 O23 98.5(8) 2 2 ?
O23 Cl2 O23 179.8(18) . 2 ?
O22 O21 Cl2 62.9(20) 2 . ?
O21 O22 Cl2 84.0(25) 2 . ?
O21 O22 O23 129.8(32) 2 2 ?
Cl2 O22 O23 59.5(10) . 2 ?
Cl2 O23 O24 52.7(7) . 2 ?
Cl2 O23 O22 49.3(7) . 2 ?
O24 O23 O22 89.4(11) 2 2 ?
O24 O24 Cl2 67.8(9) 2 . ?
O24 O24 O23 127.3(8) 2 2 ?
Cl2 O24 O23 59.5(7) . 2 ?

loop_
_geom_bond_atom_site_label_1
_geom_bond_atom_site_label_2
_geom_bond_distance
_geom_bond_site_symmetry_2
_geom_bond_publ_flag
Co N2 1.949(3) . yes
Co N2 1.949(3) 7_565 ?
Co N1 1.951(4) . yes
Co N1 1.951(4) 7_565 ?
Co N3 1.953(3) . yes
Co N3 1.953(3) 7_565 ?
N1 C3 1.476(6) . yes
N1 C4 1.483(7) . yes
N1 C4' 1.62(2) . yes
N2 C5' 1.42(3) 7_565 ?
N2 C1 1.482(6) . yes
N2 C5 1.531(9) 7_565 ?
N3 C2 1.490(5) . yes
C1 C2 1.524(6) . yes
C2 C3 1.520(7) . yes
C2 C6 1.528(6) . yes
C4 C5 1.498(11) . yes
C5 N2 1.531(9) 7_565 ?
C4' C5' 1.49(4) . yes
C5' N2 1.42(3) 7_565 ?
C6 C7 1.508(8) . yes
Cl1 O11' 1.33(6) . ?
Cl1 O13' 1.40(6) . ?
Cl1 O12 1.411(4) . ?
Cl1 O14 1.417(5) . ?
Cl1 O14' 1.42(4) . ?
Cl1 O13 1.435(5) . ?
Cl1 O11 1.450(5) . ?
Cl1 O12' 1.51(4) . ?
Cl2 O22 1.30(2) . ?
Cl2 O22 1.30(2) 2 ?
Cl2 O24 1.365(11) 2 ?
Cl2 O24 1.365(11) . ?
Cl2 O21 1.45(2) . ?
Cl2 O21 1.45(2) 2 ?
Cl2 O23 1.479(11) . ?
Cl2 O23 1.479(11) 2 ?
O21 O22 0.80(3) 2 ?
O22 O21 0.80(3) 2 ?
O22 O23 1.62(2) 2 ?
O23 O24 1.59(2) 2 ?
O23 O22 1.62(2) 2 ?
O24 O24 1.03(4) 2 ?
O24 O23 1.59(2) 2 ?
